data_4345478
loop_
_publ_author_name
'Maity, Dilip Kumar'
'Otake, Kenichi'
'Ghosh, Saheli'
'Kitagawa, Hiroshi'
'Ghoshal, Debajyoti'

_publ_section_title
;
 Sulfonic Group Functionalized Mixed Ligand Coordination Polymers:
 Synthesis, Characterization, Water Sorption, and Proton Conduction
 Studies.
;
_journal_issue 3
_journal_name_full 'Inorganic chemistry'
_journal_page_first 1581
_journal_page_last 1590
_journal_paper_doi 10.1021/acs.inorgchem.6b02674
_journal_volume 56
_journal_year 2017
_chemical_formula_sum 'C36 H30 Cu N4 O20 S2'
_chemical_formula_weight 966.30
_space_group_crystal_system monoclinic
_space_group_IT_number 15
_space_group_name_Hall '-C 2yc'
_space_group_name_H-M_alt 'C 1 2/c 1'
_symmetry_space_group_name_Hall '-C 2yc'
_symmetry_space_group_name_H-M 'C 1 2/c 1'
_atom_sites_solution_hydrogens mixed
_audit_creation_method SHELXL-2016/4
_cell_angle_alpha 90
_cell_angle_beta 112.858(3)
_cell_angle_gamma 90
_cell_formula_units_Z 4
_cell_length_a 17.8191(4)
_cell_length_b 11.0557(4)
_cell_length_c 22.3316(7)
_cell_measurement_reflns_used 250
_cell_measurement_temperature 298(2)
_cell_measurement_theta_max 27.6
_cell_measurement_theta_min 2.0
_cell_volume 4053.9(2)
_computing_cell_refinement 'SMART APEX II'
_computing_data_collection 'SMART APEX II (BRUKER,2010)'
_computing_data_reduction 'SAINT (BRUKER,2000)'
_computing_molecular_graphics 'Ortep-3v2 for windows (Farrugia,1997)'
_computing_publication_material 'PLATON (Spek, 2008)'
_computing_structure_refinement 'SHELXL-2016/4 (Sheldrick, 2016)'
_computing_structure_solution 'SHELXS-2016/4 (Sheldrick, 2016)'
_diffrn_ambient_temperature 298(2)
_diffrn_measured_fraction_theta_full 1.000
_diffrn_measured_fraction_theta_max 0.997
_diffrn_measurement_device_type 'CCD area detector'
_diffrn_measurement_method 'phi and omega scans'
_diffrn_radiation_type MoK\a
_diffrn_radiation_wavelength 0.71073
_diffrn_reflns_av_R_equivalents 0.0387
_diffrn_reflns_av_unetI/netI 0.0296
_diffrn_reflns_Laue_measured_fraction_full 1.000
_diffrn_reflns_Laue_measured_fraction_max 0.997
_diffrn_reflns_limit_h_max 23
_diffrn_reflns_limit_h_min -23
_diffrn_reflns_limit_k_max 12
_diffrn_reflns_limit_k_min -14
_diffrn_reflns_limit_l_max 28
_diffrn_reflns_limit_l_min -29
_diffrn_reflns_number 27710
_diffrn_reflns_point_group_measured_fraction_full 1.000
_diffrn_reflns_point_group_measured_fraction_max 0.997
_diffrn_reflns_theta_full 25.242
_diffrn_reflns_theta_max 27.591
_diffrn_reflns_theta_min 1.979
_diffrn_source 'fine-focus sealed tube'
_exptl_absorpt_coefficient_mu 0.731
_exptl_absorpt_correction_T_max 0.9654
_exptl_absorpt_correction_T_min 0.8965
_exptl_absorpt_correction_type multi-scan
_exptl_absorpt_process_details
;
'XPREP' - A PROGRAM DATA PREPARATION & RECIPROCAL 
SPACE EXPLORATION,
Bruker Analytical X-ray Systems, 1997
;
_exptl_crystal_colour Violet
_exptl_crystal_density_diffrn 1.583
_exptl_crystal_description Block
_exptl_crystal_F_000 1980
_exptl_crystal_size_max 0.20
_exptl_crystal_size_mid 0.10
_exptl_crystal_size_min 0.10
_refine_diff_density_max 2.046
_refine_diff_density_min -2.171
_refine_diff_density_rms 0.117
_refine_ls_extinction_method none
_refine_ls_goodness_of_fit_ref 1.027
_refine_ls_hydrogen_treatment constr
_refine_ls_matrix_type full
_refine_ls_number_parameters 305
_refine_ls_number_reflns 4698
_refine_ls_number_restraints 0
_refine_ls_restrained_S_all 1.027
_refine_ls_R_factor_all 0.1482
_refine_ls_R_factor_gt 0.1073
_refine_ls_shift/su_max 0.000
_refine_ls_shift/su_mean 0.000
_refine_ls_structure_factor_coef Fsqd
_refine_ls_weighting_details 'w=1/[\s^2^(Fo^2^)+(0.0843P)^2^+58.2114P] where P=(Fo^2^+2Fc^2^)/3'
_refine_ls_weighting_scheme calc
_refine_ls_wR_factor_gt 0.2472
_refine_ls_wR_factor_ref 0.2782
_reflns_Friedel_coverage 0.000
_reflns_number_gt 3166
_reflns_number_total 4698
_reflns_threshold_expression 'I > 2\s(I)'
_cod_data_source_file ic6b02674_si_002.cif
_cod_data_source_block DG5_rev
_cod_database_code 4345478
_shelx_shelxl_version_number 2016/4
_shelx_space_group_comment
;
The symmetry employed for this shelxl refinement is uniquely defined
by the following loop, which should always be used as a source of
symmetry information in preference to the above space-group names.
They are only intended as comments.
;

loop_
_space_group_symop_operation_xyz
'x, y, z'
'-x, y, -z+1/2'
'x+1/2, y+1/2, z'
'-x+1/2, y+1/2, -z+1/2'
'-x, -y, -z'
'x, -y, z-1/2'
'-x+1/2, -y+1/2, -z'
'x+1/2, -y+1/2, z-1/2'

loop_
_atom_site_label
_atom_site_type_symbol
_atom_site_fract_x
_atom_site_fract_y
_atom_site_fract_z
_atom_site_U_iso_or_equiv
_atom_site_adp_type
_atom_site_occupancy
_atom_site_site_symmetry_order
_atom_site_calc_flag
_atom_site_refinement_flags_posn
_atom_site_refinement_flags_adp
_atom_site_refinement_flags_occupancy
C1 C 0.5517(4) 0.2697(8) 0.7312(3) 0.059(2) Uani 1 1 d . . .
H1 H 0.588112 0.228158 0.718127 0.071 Uiso 1 1 calc R U .
C2 C 0.5531(4) 0.3947(8) 0.7305(3) 0.0555(18) Uani 1 1 d . . .
H2 H 0.589676 0.434811 0.717018 0.067 Uiso 1 1 calc R U .
C3 C 0.500000 0.4608(11) 0.750000 0.055(3) Uani 1 2 d S T P
C4 C 0.500000 0.5934(10) 0.750000 0.051(2) Uani 1 2 d S T P
C5 C 0.4282(4) 0.6588(9) 0.7277(3) 0.067(2) Uani 1 1 d . . .
H5 H 0.378388 0.618861 0.712863 0.081 Uiso 1 1 calc R U .
C6 C 0.4308(5) 0.7842(8) 0.7274(3) 0.0610(18) Uani 1 1 d . . .
H6 H 0.382237 0.827504 0.710786 0.073 Uiso 1 1 calc R U .
C7 C 0.5619(4) -0.0343(6) 0.6475(3) 0.0514(16) Uani 1 1 d . . .
H7 H 0.604169 -0.069577 0.682176 0.062 Uiso 1 1 calc R U .
C8 C 0.5639(4) -0.0416(6) 0.5861(3) 0.0475(15) Uani 1 1 d . . .
H8 H 0.607995 -0.077465 0.580642 0.057 Uiso 1 1 calc R U .
C9 C 0.5005(4) 0.0043(6) 0.5336(2) 0.0460(15) Uani 1 1 d . . .
C10 C 0.4394(4) 0.0647(10) 0.5465(3) 0.079(3) Uani 1 1 d . . .
H10 H 0.396070 0.100336 0.512890 0.095 Uiso 1 1 calc R U .
C11 C 0.4438(4) 0.0712(10) 0.6097(3) 0.077(3) Uani 1 1 d . . .
H11 H 0.403273 0.113178 0.617444 0.093 Uiso 1 1 calc R U .
C12 C -0.0283(4) 0.1820(7) 0.5288(4) 0.0575(17) Uani 1 1 d . . .
C13 C 0.0567(4) 0.1381(6) 0.5421(3) 0.0479(15) Uani 1 1 d . . .
C14 C 0.1105(4) 0.1137(6) 0.6041(3) 0.0494(15) Uani 1 1 d . . .
H14 H 0.094359 0.121779 0.638802 0.059 Uiso 1 1 calc R U .
C15 C 0.1898(4) 0.0766(6) 0.6149(3) 0.0503(15) Uani 1 1 d . . .
C16 C 0.2127(4) 0.0638(7) 0.5635(4) 0.0577(18) Uani 1 1 d . . .
H16 H 0.265102 0.037531 0.570735 0.069 Uiso 1 1 calc R U .
C17 C 0.1601(4) 0.0891(8) 0.5023(4) 0.067(2) Uani 1 1 d . . .
C18 C 0.0813(4) 0.1272(8) 0.4911(3) 0.0629(19) Uani 1 1 d . . .
H18 H 0.045322 0.145288 0.449044 0.076 Uiso 1 1 calc R U .
C19 C 0.1910(8) 0.0712(17) 0.4506(5) 0.137(7) Uani 1 1 d . . .
N1 N 0.500000 0.2043(8) 0.750000 0.0499(19) Uani 1 2 d S T P
N2 N 0.500000 0.8430(9) 0.750000 0.054(2) Uani 1 2 d S T P
N3 N 0.5026(3) 0.0207(6) 0.6594(2) 0.0507(14) Uani 1 1 d . . .
O1 O -0.0741(3) 0.2122(7) 0.4756(3) 0.0861(19) Uani 1 1 d . . .
O2 O -0.0459(3) 0.1834(6) 0.5806(3) 0.0719(15) Uani 1 1 d . . .
O1W O 0.6825(4) 0.2105(9) 0.4358(4) 0.122(3) Uani 1 1 d G . .
O3 O 0.1516(5) 0.1281(11) 0.3978(4) 0.145(4) Uani 1 1 d . . .
O2W O 0.7166(5) 0.2081(12) 0.6260(4) 0.138(4) Uani 1 1 d G . .
H2WA H 0.666824 0.205112 0.600294 0.208 Uiso 1 1 d G U .
H2WB H 0.745298 0.230309 0.605140 0.208 Uiso 1 1 d G U .
O4 O 0.2539(7) -0.0097(11) 0.4640(5) 0.059(3) Uani 0.5 1 d . . P
O3W O 0.2504(7) 0.400(2) 0.6658(4) 0.268(10) Uani 1 1 d G . .
H3WA H 0.261296 0.475196 0.672001 0.402 Uiso 1 1 d G U .
H3WB H 0.255874 0.366990 0.701598 0.402 Uiso 1 1 d G U .
O4A O 0.2468(13) 0.078(3) 0.4449(9) 0.165(11) Uani 0.5 1 d . . P
O5 O 0.2514(4) 0.1478(8) 0.7363(3) 0.103(2) Uani 1 1 d . . .
O6 O 0.3405(3) 0.0448(6) 0.6951(3) 0.0796(19) Uani 1 1 d . . .
O7 O 0.2345(4) -0.0670(7) 0.7130(3) 0.100(2) Uani 1 1 d . . .
S1 S 0.26042(11) 0.0482(2) 0.69654(10) 0.0707(7) Uani 1 1 d . . .
CU1 Cu 0.500000 0.02531(13) 0.750000 0.0586(4) Uani 1 2 d S T P

loop_
_atom_site_aniso_label
_atom_site_aniso_U_11
_atom_site_aniso_U_22
_atom_site_aniso_U_33
_atom_site_aniso_U_23
_atom_site_aniso_U_13
_atom_site_aniso_U_12
C1 0.036(3) 0.112(7) 0.034(3) -0.008(4) 0.019(3) -0.003(4)
C2 0.040(3) 0.084(6) 0.049(4) -0.009(3) 0.023(3) -0.010(3)
C3 0.031(4) 0.100(9) 0.032(4) 0.000 0.011(3) 0.000
C4 0.048(5) 0.071(7) 0.038(4) 0.000 0.022(4) 0.000
C5 0.034(3) 0.113(7) 0.054(4) -0.005(4) 0.015(3) 0.003(4)
C6 0.062(4) 0.068(5) 0.053(4) -0.010(4) 0.022(3) 0.006(4)
C7 0.068(4) 0.060(4) 0.029(3) -0.004(3) 0.022(3) -0.003(3)
C8 0.063(4) 0.053(4) 0.031(3) -0.006(3) 0.024(3) -0.005(3)
C9 0.045(3) 0.070(4) 0.026(3) -0.010(3) 0.017(2) -0.023(3)
C10 0.039(3) 0.171(9) 0.029(3) 0.005(4) 0.016(3) 0.000(5)
C11 0.045(4) 0.158(9) 0.035(3) -0.003(4) 0.023(3) -0.005(5)
C12 0.041(3) 0.060(5) 0.060(4) -0.005(3) 0.008(3) 0.003(3)
C13 0.040(3) 0.042(4) 0.057(4) -0.005(3) 0.014(3) -0.001(3)
C14 0.042(3) 0.054(4) 0.057(4) 0.009(3) 0.024(3) 0.008(3)
C15 0.040(3) 0.050(4) 0.064(4) 0.016(3) 0.025(3) 0.007(3)
C16 0.042(3) 0.060(4) 0.075(5) -0.015(4) 0.027(3) -0.001(3)
C17 0.052(4) 0.095(6) 0.059(4) -0.033(4) 0.026(3) -0.018(4)
C18 0.050(4) 0.084(6) 0.046(4) -0.016(4) 0.009(3) -0.011(4)
C19 0.088(7) 0.270(19) 0.064(6) -0.078(9) 0.041(6) -0.066(11)
N1 0.038(4) 0.085(6) 0.027(3) 0.000 0.013(3) 0.000
N2 0.052(4) 0.086(6) 0.027(3) 0.000 0.018(3) 0.000
N3 0.050(3) 0.082(4) 0.026(2) -0.007(2) 0.021(2) -0.015(3)
O1 0.049(3) 0.117(5) 0.072(4) 0.008(4) 0.001(3) 0.014(3)
O2 0.045(3) 0.098(4) 0.072(3) 0.000(3) 0.022(2) 0.015(3)
O1W 0.078(4) 0.182(8) 0.102(5) 0.008(5) 0.028(4) 0.066(5)
O3 0.102(6) 0.283(13) 0.057(4) -0.011(6) 0.038(4) -0.010(7)
O2W 0.088(5) 0.254(12) 0.072(4) 0.025(6) 0.030(4) 0.075(7)
O4 0.057(6) 0.084(8) 0.041(5) 0.011(5) 0.024(5) 0.036(6)
O3W 0.142(8) 0.60(3) 0.065(5) -0.003(10) 0.043(5) 0.188(14)
O4A 0.098(13) 0.33(4) 0.083(12) -0.003(17) 0.052(11) 0.03(2)
O5 0.073(4) 0.164(7) 0.067(4) -0.009(4) 0.021(3) 0.038(4)
O6 0.044(3) 0.134(5) 0.065(3) 0.045(3) 0.026(2) 0.024(3)
O7 0.103(5) 0.114(5) 0.098(5) 0.059(4) 0.057(4) 0.006(4)
S1 0.0406(9) 0.1102(18) 0.0686(12) 0.0480(12) 0.0293(8) 0.0242(10)
CU1 0.0692(8) 0.0876(10) 0.0273(5) 0.000 0.0278(5) 0.000

loop_
_atom_type_symbol
_atom_type_description
_atom_type_scat_dispersion_real
_atom_type_scat_dispersion_imag
_atom_type_scat_source
C C 0.0033 0.0016 'International Tables Vol C Tables 4.2.6.8 and 6.1.1.4'
H H 0.0000 0.0000 'International Tables Vol C Tables 4.2.6.8 and 6.1.1.4'
N N 0.0061 0.0033 'International Tables Vol C Tables 4.2.6.8 and 6.1.1.4'
O O 0.0106 0.0060 'International Tables Vol C Tables 4.2.6.8 and 6.1.1.4'
S S 0.1246 0.1234 'International Tables Vol C Tables 4.2.6.8 and 6.1.1.4'
Cu Cu 0.3201 1.2651 'International Tables Vol C Tables 4.2.6.8 and 6.1.1.4'

loop_
_geom_angle_atom_site_label_1
_geom_angle_atom_site_label_2
_geom_angle_atom_site_label_3
_geom_angle
_geom_angle_site_symmetry_1
_geom_angle_site_symmetry_3
N1 C1 C2 123.6(7) . .
C1 C2 C3 120.2(7) . .
C2 C3 C2 116.7(11) . 2_656
C2 C3 C4 121.6(5) . .
C2 C3 C4 121.6(5) 2_656 .
C5 C4 C5 116.9(11) . 2_656
C5 C4 C3 121.5(5) . .
C5 C4 C3 121.5(5) 2_656 .
C4 C5 C6 119.8(8) . .
N2 C6 C5 121.4(8) . .
N3 C7 C8 123.3(6) . .
C9 C8 C7 119.7(6) . .
C8 C9 C10 116.6(5) . .
C8 C9 C9 121.3(7) . 5_656
C10 C9 C9 122.0(7) . 5_656
C11 C10 C9 119.6(7) . .
N3 C11 C10 123.2(7) . .
O1 C12 O2 124.6(7) . .
O1 C12 C13 122.0(7) . .
O2 C12 C13 113.4(6) . .
C14 C13 C18 119.7(6) . .
C14 C13 C12 121.2(6) . .
C18 C13 C12 119.0(6) . .
C13 C14 C15 119.8(6) . .
C16 C15 C14 119.7(6) . .
C16 C15 S1 121.0(5) . .
C14 C15 S1 119.3(5) . .
C17 C16 C15 120.8(6) . .
C16 C17 C18 119.9(7) . .
C16 C17 C19 116.2(9) . .
C18 C17 C19 123.9(9) . .
C13 C18 C17 120.1(7) . .
O4A C19 O3 93.4(18) . .
O4A C19 O4 49.0(19) . .
O3 C19 O4 129.2(10) . .
O4A C19 C17 138.0(15) . .
O3 C19 C17 114.7(13) . .
O4 C19 C17 116.0(13) . .
C1 N1 C1 115.7(10) . 2_656
C1 N1 CU1 122.2(5) . .
C1 N1 CU1 122.2(5) 2_656 .
C6 N2 C6 120.5(10) 2_656 .
C6 N2 CU1 119.7(5) 2_656 1_565
C6 N2 CU1 119.7(5) . 1_565
C11 N3 C7 117.3(5) . .
C11 N3 CU1 120.4(5) . .
C7 N3 CU1 122.2(4) . .
C19 O3 O4A 38.1(9) . .
O4A O4 C19 49.3(13) . .
O4 O4A C19 82(3) . .
O4 O4A O3 119(2) . .
C19 O4A O3 48.5(14) . .
O6 S1 O7 113.4(4) . .
O6 S1 O5 112.1(4) . .
O7 S1 O5 112.8(5) . .
O6 S1 C15 107.0(3) . .
O7 S1 C15 104.1(4) . .
O5 S1 C15 106.7(4) . .
N1 CU1 N2 180.0 . 1_545
N1 CU1 N3 91.41(18) . 2_656
N2 CU1 N3 88.59(18) 1_545 2_656
N1 CU1 N3 91.41(18) . .
N2 CU1 N3 88.59(18) 1_545 .
N3 CU1 N3 177.2(4) 2_656 .

loop_
_geom_bond_atom_site_label_1
_geom_bond_atom_site_label_2
_geom_bond_distance
_geom_bond_site_symmetry_2
C1 N1 1.360(8) .
C1 C2 1.382(11) .
C2 C3 1.392(9) .
C3 C2 1.392(9) 2_656
C3 C4 1.466(15) .
C4 C5 1.383(9) .
C4 C5 1.383(9) 2_656
C5 C6 1.387(12) .
C6 N2 1.310(9) .
C7 N3 1.332(9) .
C7 C8 1.387(8) .
C8 C9 1.371(9) .
C9 C10 1.401(10) .
C9 C9 1.496(10) 5_656
C10 C11 1.383(9) .
C11 N3 1.318(10) .
C12 O1 1.199(9) .
C12 O2 1.310(9) .
C12 C13 1.506(9) .
C13 C14 1.370(9) .
C13 C18 1.377(10) .
C14 C15 1.400(8) .
C15 C16 1.367(10) .
C15 S1 1.794(7) .
C16 C17 1.354(11) .
C17 C18 1.391(10) .
C17 C19 1.473(12) .
C19 O4A 1.05(2) .
C19 O3 1.279(18) .
C19 O4 1.37(2) .
N1 C1 1.360(8) 2_656
N1 CU1 1.978(9) .
N2 C6 1.310(9) 2_656
N2 CU1 2.016(10) 1_565
N3 CU1 2.043(4) .
O3 O4A 1.70(2) .
O4 O4A 1.05(3) .
O5 S1 1.462(7) .
O6 S1 1.441(5) .
O7 S1 1.450(7) .
CU1 N2 2.016(10) 1_545
CU1 N3 2.043(4) 2_656
